data_7713055
loop_
_publ_author_name
'Rigoni, Giacomo'
'Nylund, Pamela Viktoria Sofie'
'Albrecht, Martin'

_publ_section_title
;
 Manganese(III) complexes stabilized with N-heterocyclic carbene ligands
 for alcohol oxidation catalysis
;
_journal_name_full 'Dalton Transactions'
_journal_paper_doi 10.1039/D3DT01013A
_journal_year 2023
_chemical_formula_moiety 'C40 H34 Mn2 N4 O8, 2(C2 H3 N)'
_chemical_formula_sum 'C44 H40 Mn2 N6 O8'
_chemical_formula_weight 890.7
_space_group_IT_number 2
_space_group_name_Hall '-P 1'
_space_group_name_H-M_alt 'P -1'
_symmetry_cell_setting triclinic
_symmetry_Int_Tables_number 2
_symmetry_space_group_name_Hall '-P 1'
_symmetry_space_group_name_H-M 'P -1'
_atom_sites_solution_hydrogens geom
_atom_sites_solution_primary dual
_audit_update_record
;
2023-03-30 deposited with the CCDC.	2023-05-17 downloaded from the CCDC.
;
_cell_angle_alpha 88.126(2)
_cell_angle_beta 76.940(2)
_cell_angle_gamma 74.520(2)
_cell_formula_units_Z 1
_cell_length_a 9.8533(2)
_cell_length_b 10.0379(2)
_cell_length_c 10.7928(3)
_cell_measurement_reflns_used 8057
_cell_measurement_temperature 23E1(8)
_cell_measurement_theta_max 78.526
_cell_measurement_theta_min 4.203
_cell_volume 1001.71(4)
_computing_cell_refinement 'CrysAlisPro 1.171.41.99a (Rigaku OD, 2021)'
_computing_data_collection 'CrysAlisPro 1.171.41.99a (Rigaku OD, 2021)'
_computing_data_reduction 'CrysAlisPro 1.171.41.99a (Rigaku OD, 2021)'
_computing_molecular_graphics 'Olex2 1.3 (Dolomanov et al., 2009)'
_computing_publication_material 'Olex2 1.3 (Dolomanov et al., 2009)'
_computing_structure_refinement 'SHELXL 2018/3 (Sheldrick, 2015)'
_computing_structure_solution 'SHELXT 2018/2 (Sheldrick, 2018)'
_diffrn_ambient_environment N~2~
_diffrn_ambient_temperature 23E1(8)
_diffrn_detector 'Hybrid Pixel Array Detector'
_diffrn_detector_area_resol_mean 10
_diffrn_detector_type HyPix
_diffrn_measured_fraction_theta_full 0.972
_diffrn_measured_fraction_theta_max 0.972
_diffrn_measurement_details
;
        List of Runs (angles in degrees, time in seconds):
  # Type    Start    End  Width  t~exp~   \w     \q     \k     \f   Frames
#--------------------------------------------------------------------------
  1  \w    -50.00  32.00   0.50    3.50    --  -21.00  90.00 112.00  164
  2  \w     34.00  76.00   0.50    3.50    --   47.91 -90.00  -1.00   84
  3  \w    -18.00  27.00   0.50    3.50    --   47.91 -90.00  -1.00   90
  4  \w     43.00 103.00   0.50   12.00    --  112.86 -90.00  -1.00  120
  5  \w    -32.00  -6.00   0.50    3.50    --  -21.00 -57.00-180.00   52
  6  \w    -90.00 -40.00   0.50    3.50    --  -21.00 -57.00  30.00  100
  7  \w    -89.00 -64.00   0.50    3.50    --  -21.00 -57.00-180.00   50
  8  \w    -31.00  -6.00   0.50    3.50    --  -21.00 -57.00  30.00   50
  9  \w    -69.00 -13.00   0.50    3.50    --  -21.00 125.00   0.00  112
 10  \w      2.00  27.00   0.50    3.50    --   32.00  93.00  83.33   50
 11  \w     15.00  40.00   0.50    3.50    --   40.00  83.00 -81.93   50
 12  \w     15.00  40.00   0.50    3.50    --   44.00  90.00  81.00   50
 13  \w     15.00  40.00   0.50    3.50    --   44.00  90.00   3.51   50
 14  \w     15.00  40.00   0.50    3.50    --   44.00  91.00-160.41   50
 15  \w     17.00  42.00   0.50    3.50    --   44.00  87.00 -83.02   50
 16  \w     34.00  94.00   0.50    3.50    --   47.91-125.00 -30.00  120
 17  \w     93.00 125.00   0.50    3.50    --   52.00  77.00   6.50   64
 18  \w     33.00  61.00   0.50    3.50    --   52.00  77.00   6.50   56
 19  \w     34.00  75.00   0.50    3.50    --   56.00  76.00 127.08   82
 20  \w     38.00  88.00   0.50    3.50    --   60.00  76.00 -89.45  100
 21  \w     44.00  78.00   0.50    3.50    --   64.00  75.00  39.81   68
 22  \w     43.00  81.00   0.50    3.50    --   64.00  75.00 152.34   76
 23  \w     42.00  68.00   0.50    3.50    --   64.00  75.00  96.06   52
 24  \w     41.00  77.00   0.50    3.50    --   64.00  77.00-125.70   72
 25  \w     42.00  84.00   0.50    3.50    --   64.00  76.00-167.86   84
 26  \w    105.00 140.00   0.50    3.50    --   68.00  76.00 -68.21   70
 27  \w     88.00 114.00   0.50    3.50    --   68.00  68.00 105.31   52
 28  \w     46.00  86.00   0.50    3.50    --   68.00  76.00 -68.21   80
 29  \w     53.00 115.00   0.50    3.50    --   68.00  56.00 162.09  124
 30  \w     77.00 103.00   0.50    3.50    --   68.00  75.00 -35.22   52
 31  \w    101.00 139.00   0.50    3.50    --   68.00  76.00  48.53   76
 32  \w     45.00  73.00   0.50    3.50    --   68.00  77.00  -0.86   56
 33  \w     46.00  74.00   0.50    3.50    --   68.00  75.00 -35.22   56
 34  \w     51.00  78.00   0.50    3.50    --   68.00  68.00 105.31   54
 35  \w     47.00  93.00   0.50    3.50    --   68.00  76.00  48.53   92
 36  \w     67.00 104.00   0.50    3.50    --   72.00  35.00-104.38   74
 37  \w    126.00 177.00   0.50   12.00    --  104.00  70.00  69.60  102
 38  \w     84.00 122.00   0.50   12.00    --  104.00  70.00  69.60   76
 39  \w    101.00 147.00   0.50   12.00    --  112.86  61.00 -60.00   92
 40  \w    136.00 174.00   0.50   12.00    --  112.86  77.00-120.00   76
 41  \w     91.00 117.00   0.50   12.00    --  112.86  77.00-120.00   52
 42  \w     41.00 110.00   0.50   12.00    --  112.86-125.00 -60.00  138
 43  \w    131.00 158.00   0.50   12.00    --  112.86  61.00-180.00   54
 44  \w     41.00  66.00   0.50   12.00    --  112.86 -61.00-180.00   50
 45  \w    143.00 169.00   0.50   12.00    --  112.86  61.00-150.00   52
 46  \w    136.00 172.00   0.50   12.00    --  112.86  77.00 150.00   72
 47  \w     99.00 130.00   0.50   12.00    --  112.86  61.00-180.00   62
 48  \w     91.00 117.00   0.50   12.00    --  112.86  77.00  90.00   52
 49  \w     90.00 120.00   0.50   12.00    --  112.86  77.00 150.00   60
 50  \w     41.00  81.00   0.50   12.00    --  112.86 -77.00-150.00   80
 51  \w     41.00 102.00   0.50   12.00    --  112.86 -94.00  90.00  122
 52  \w    136.00 170.00   0.50   12.00    --  112.86  30.00 -90.00   68
 53  \w    102.00 127.00   0.50   12.00    --  112.86  30.00 -90.00   50
 54  \w     90.00 133.00   0.50   12.00    --  112.86  77.00 -30.00   86
 55  \w    144.00 175.00   0.50   12.00    --  112.86  77.00  90.00   62
 56  \w    102.00 132.50   0.50   12.00    --  112.86  61.00-150.00   61
;
_diffrn_measurement_device 'four-circle diffractometer'
_diffrn_measurement_device_type 'XtaLAB Synergy, Dualflex, HyPix'
_diffrn_measurement_method '\w scans'
_diffrn_orient_matrix_type 'CrysAlisPro convention (1999,Acta A55,543-557)'
_diffrn_orient_matrix_UB_11 -0.0750002
_diffrn_orient_matrix_UB_12 -0.1033264
_diffrn_orient_matrix_UB_13 0.0759347
_diffrn_orient_matrix_UB_21 -0.0693605
_diffrn_orient_matrix_UB_22 0.107591
_diffrn_orient_matrix_UB_23 0.1103136
_diffrn_orient_matrix_UB_31 -0.1315091
_diffrn_orient_matrix_UB_32 0.0559537
_diffrn_orient_matrix_UB_33 -0.0596205
_diffrn_radiation_monochromator mirror
_diffrn_radiation_probe x-ray
_diffrn_radiation_type 'Cu K\a'
_diffrn_radiation_wavelength 1.54184
_diffrn_reflns_av_R_equivalents 0.0291
_diffrn_reflns_av_unetI/netI 0.0433
_diffrn_reflns_Laue_measured_fraction_full 0.972
_diffrn_reflns_Laue_measured_fraction_max 0.972
_diffrn_reflns_limit_h_max 11
_diffrn_reflns_limit_h_min -11
_diffrn_reflns_limit_k_max 11
_diffrn_reflns_limit_k_min -11
_diffrn_reflns_limit_l_max 12
_diffrn_reflns_limit_l_min -12
_diffrn_reflns_number 12749
_diffrn_reflns_point_group_measured_fraction_full 0.972
_diffrn_reflns_point_group_measured_fraction_max 0.972
_diffrn_reflns_theta_full 63.686
_diffrn_reflns_theta_max 63.686
_diffrn_reflns_theta_min 4.207
_diffrn_source 'micro-focus sealed X-ray tube'
_diffrn_source_type 'PhotonJet (Cu) X-ray Source'
_exptl_absorpt_coefficient_mu 5.656
_exptl_absorpt_correction_T_max 1
_exptl_absorpt_correction_T_min 0.75307
_exptl_absorpt_correction_type multi-scan
_exptl_absorpt_process_details
;
        CrysAlisPro 1.171.41.99a (Rigaku Oxford Diffraction, 2021)
        Empirical absorption correction using spherical harmonics,
        implemented in SCALE3 ABSPACK scaling algorithm.
;
_exptl_crystal_colour 'dark brown'
_exptl_crystal_density_diffrn 1.477
_exptl_crystal_description block
_exptl_crystal_F_000 460
_exptl_crystal_recrystallization_method 'Re-crystallisation from solvent: acetonitrile'
_exptl_crystal_size_max 0.142
_exptl_crystal_size_mid 0.078
_exptl_crystal_size_min 0.066
_refine_diff_density_max 0.2
_refine_diff_density_min -0.182
_refine_diff_density_rms 0.036
_refine_ls_extinction_method none
_refine_ls_goodness_of_fit_ref 1.06
_refine_ls_hydrogen_treatment constr
_refine_ls_matrix_type full
_refine_ls_number_parameters 274
_refine_ls_number_reflns 3210
_refine_ls_number_restraints 0
_refine_ls_restrained_S_all 1.06
_refine_ls_R_factor_all 0.0301
_refine_ls_R_factor_gt 0.0266
_refine_ls_shift/su_max 0
_refine_ls_shift/su_mean 0
_refine_ls_structure_factor_coef Fsqd
_refine_ls_weighting_details 'w=1/[\s^2^(Fo^2^)+(0.0399P)^2^+0.2307P] where P=(Fo^2^+2Fc^2^)/3'
_refine_ls_weighting_scheme calc
_refine_ls_wR_factor_gt 0.0719
_refine_ls_wR_factor_ref 0.0735
_reflns_Friedel_coverage 0
_reflns_number_gt 2939
_reflns_number_total 3210
_reflns_threshold_expression 'I > 2\s(I)'
_cod_data_source_file d3dt01013a2.cif
_cod_data_source_block 21MA041_PN6078
_cod_database_code 7713055
_shelx_estimated_absorpt_t_min 0.501
_shelx_estimated_absorpt_t_max 0.707
_oxdiff_exptl_absorpt_empirical_details
;
        Empirical correction (ABSPACK) includes:
        - Absorption correction using spherical harmonics
        - Frame scaling
;
_oxdiff_exptl_absorpt_empirical_full_max 1.407
_oxdiff_exptl_absorpt_empirical_full_min 0.676
_shelx_shelxl_version_number 2018/3
_olex2_refinement_description
;
        1. Fixed Uiso
 At 1.2 times of:
  All C(H) groups
 At 1.5 times of:
  All C(H,H,H) groups
        2.a Aromatic/amide H refined with riding coordinates:
 C11(H11), C9(H9), C8(H8), C14(H14), C2(H2), C12(H12), C13(H13), C17(H17),
 C3(H3), C5(H5), C4(H4)
        2.b Idealised Me refined as rotating group:
 C19(H19A,H19B,H19C), C20(H20A,H20B,H20C), C22(H22A,H22B,H22C)
;

loop_
_symmetry_equiv_pos_as_xyz
'x, y, z'
'-x, -y, -z'

loop_
_atom_site_label
_atom_site_type_symbol
_atom_site_fract_x
_atom_site_fract_y
_atom_site_fract_z
_atom_site_U_iso_or_equiv
_atom_site_adp_type
_atom_site_occupancy
_atom_site_site_symmetry_order
_atom_site_calc_flag
_atom_site_refinement_flags_posn
_atom_site_refinement_flags_adp
_atom_site_refinement_flags_occupancy
_atom_site_disorder_assembly
_atom_site_disorder_group
Mn1 Mn 0.40016(3) 0.39541(3) 0.48001(3) 0.03000(11) Uani 1 1 d . . . . .
O2 O 0.54018(12) 0.47491(12) 0.37165(12) 0.0322(3) Uani 1 1 d . . . . .
O3 O 0.24250(13) 0.56457(12) 0.48512(13) 0.0363(3) Uani 1 1 d . . . . .
O1 O 0.28896(13) 0.31267(13) 0.60831(13) 0.0380(3) Uani 1 1 d . . . . .
O4 O 0.33016(14) 0.32456(13) 0.32749(13) 0.0424(3) Uani 1 1 d . . . . .
N2 N 0.68557(15) 0.18838(14) 0.38339(14) 0.0310(3) Uani 1 1 d . . . . .
N1 N 0.57004(15) 0.11986(14) 0.55737(15) 0.0316(3) Uani 1 1 d . . . . .
C7 C 0.56165(18) 0.22405(17) 0.47415(17) 0.0300(4) Uani 1 1 d . . . . .
C6 C 0.46167(19) 0.11526(18) 0.66938(18) 0.0332(4) Uani 1 1 d . . . . .
C15 C 0.72057(19) 0.26842(18) 0.27501(17) 0.0321(4) Uani 1 1 d . . . . .
C10 C 0.64661(19) 0.40914(19) 0.27415(17) 0.0328(4) Uani 1 1 d . . . . .
C1 C 0.3268(2) 0.21513(18) 0.68948(18) 0.0346(4) Uani 1 1 d . . . . .
C11 C 0.6897(2) 0.4826(2) 0.16811(19) 0.0406(5) Uani 1 1 d . . . . .
H11 H 0.643106 0.577159 0.165567 0.049 Uiso 1 1 calc R U . . .
C16 C 0.13746(19) 0.59161(18) 0.43009(19) 0.0345(4) Uani 1 1 d . . . . .
C18 C 0.2161(2) 0.3811(2) 0.29060(19) 0.0388(4) Uani 1 1 d . . . . .
C9 C 0.7005(2) 0.01931(19) 0.51739(19) 0.0373(4) Uani 1 1 d . . . . .
H9 H 0.732531 -0.063282 0.558527 0.045 Uiso 1 1 calc R U . . .
C8 C 0.7712(2) 0.06180(19) 0.41053(19) 0.0372(5) Uani 1 1 d . . . . .
H8 H 0.862509 0.014752 0.362034 0.045 Uiso 1 1 calc R U . . .
C14 C 0.8295(2) 0.2064(2) 0.17145(19) 0.0394(5) Uani 1 1 d . . . . .
H14 H 0.877287 0.11203 0.172836 0.047 Uiso 1 1 calc R U . . .
C2 C 0.2262(2) 0.2066(2) 0.8025(2) 0.0422(5) Uani 1 1 d . . . . .
H2 H 0.135657 0.272224 0.819638 0.051 Uiso 1 1 calc R U . . .
C12 C 0.7990(2) 0.4207(2) 0.0662(2) 0.0468(5) Uani 1 1 d . . . . .
H12 H 0.826552 0.473247 -0.00406 0.056 Uiso 1 1 calc R U . . .
C13 C 0.8679(2) 0.2816(2) 0.0675(2) 0.0450(5) Uani 1 1 d . . . . .
H13 H 0.940718 0.238715 -0.002632 0.054 Uiso 1 1 calc R U . . .
C19 C 0.0272(2) 0.7279(2) 0.4704(2) 0.0460(5) Uani 1 1 d . . . . .
H19A H 0.007005 0.739878 0.562111 0.069 Uiso 1 1 calc R U . . .
H19B H -0.061129 0.728781 0.444487 0.069 Uiso 1 1 calc R U . . .
H19C H 0.064792 0.802575 0.430361 0.069 Uiso 1 1 calc R U . . .
C17 C 0.1201(2) 0.5086(2) 0.3380(2) 0.0439(5) Uani 1 1 d . . . . .
H17 H 0.037304 0.540191 0.304495 0.053 Uiso 1 1 calc R U . . .
C3 C 0.2559(2) 0.1054(2) 0.8888(2) 0.0474(5) Uani 1 1 d . . . . .
H3 H 0.186247 0.102638 0.963804 0.057 Uiso 1 1 calc R U . . .
C5 C 0.4898(2) 0.0127(2) 0.7563(2) 0.0430(5) Uani 1 1 d . . . . .
H5 H 0.579572 -0.054131 0.740391 0.052 Uiso 1 1 calc R U . . .
N3 N 0.8654(3) 0.0600(2) -0.2059(2) 0.0741(6) Uani 1 1 d . . . . .
C4 C 0.3881(2) 0.0076(2) 0.8654(2) 0.0499(5) Uani 1 1 d . . . . .
H4 H 0.408352 -0.062201 0.924029 0.06 Uiso 1 1 calc R U . . .
C20 C 0.1842(3) 0.3028(2) 0.1887(2) 0.0572(6) Uani 1 1 d . . . . .
H20A H 0.26235 0.290708 0.113473 0.086 Uiso 1 1 calc R U . . .
H20B H 0.094478 0.354365 0.167593 0.086 Uiso 1 1 calc R U . . .
H20C H 0.17533 0.212983 0.21952 0.086 Uiso 1 1 calc R U . . .
C21 C 0.7694(3) 0.1527(3) -0.1840(2) 0.0571(6) Uani 1 1 d . . . . .
C22 C 0.6445(3) 0.2731(3) -0.1574(3) 0.0700(8) Uani 1 1 d . . . . .
H22A H 0.634422 0.321166 -0.235601 0.105 Uiso 1 1 calc R U . . .
H22B H 0.657852 0.334792 -0.096612 0.105 Uiso 1 1 calc R U . . .
H22C H 0.558044 0.243298 -0.122262 0.105 Uiso 1 1 calc R U . . .

loop_
_atom_site_aniso_label
_atom_site_aniso_U_11
_atom_site_aniso_U_22
_atom_site_aniso_U_33
_atom_site_aniso_U_23
_atom_site_aniso_U_13
_atom_site_aniso_U_12
Mn1 0.02223(16) 0.02416(17) 0.04168(18) -0.00455(12) -0.01164(12) 0.00145(11)
O2 0.0276(6) 0.0265(6) 0.0407(7) -0.0049(5) -0.0116(5) -0.0001(5)
O3 0.0267(7) 0.0297(7) 0.0505(8) -0.0068(6) -0.0166(6) 0.0035(5)
O1 0.0277(7) 0.0322(7) 0.0503(8) 0.0007(6) -0.0089(6) -0.0015(5)
O4 0.0365(7) 0.0374(7) 0.0532(8) -0.0119(6) -0.0211(6) 0.0008(6)
N2 0.0245(8) 0.0253(8) 0.0412(8) -0.0065(6) -0.0103(7) 0.0001(6)
N1 0.0269(8) 0.0243(8) 0.0429(9) -0.0046(7) -0.0126(7) -0.0012(6)
C7 0.0266(9) 0.0250(9) 0.0394(10) -0.0053(8) -0.0123(8) -0.0038(7)
C6 0.0312(10) 0.0269(9) 0.0430(10) -0.0044(8) -0.0123(8) -0.0063(7)
C15 0.0257(9) 0.0317(10) 0.0395(10) -0.0050(8) -0.0118(8) -0.0042(8)
C10 0.0268(9) 0.0335(10) 0.0387(10) -0.0059(8) -0.0130(8) -0.0034(8)
C1 0.0324(10) 0.0277(9) 0.0448(11) -0.0054(8) -0.0113(9) -0.0068(8)
C11 0.0411(11) 0.0359(11) 0.0449(11) 0.0003(9) -0.0158(9) -0.0054(9)
C16 0.0257(9) 0.0275(9) 0.0500(11) 0.0075(8) -0.0118(8) -0.0047(7)
C18 0.0444(12) 0.0345(10) 0.0441(11) 0.0065(9) -0.0213(9) -0.0126(9)
C9 0.0325(10) 0.0257(9) 0.0504(12) -0.0037(8) -0.0153(9) 0.0033(8)
C8 0.0281(10) 0.0271(9) 0.0512(12) -0.0083(9) -0.0124(9) 0.0052(8)
C14 0.0296(10) 0.0360(10) 0.0492(12) -0.0094(9) -0.0096(9) -0.0011(8)
C2 0.0368(11) 0.0349(11) 0.0515(12) -0.0050(9) -0.0059(9) -0.0066(8)
C12 0.0475(13) 0.0510(13) 0.0413(11) 0.0007(10) -0.0086(10) -0.0131(10)
C13 0.0345(11) 0.0516(13) 0.0436(12) -0.0071(10) -0.0044(9) -0.0055(9)
C19 0.0315(11) 0.0304(10) 0.0749(15) 0.0041(10) -0.0192(10) -0.0006(8)
C17 0.0406(11) 0.0347(11) 0.0627(13) 0.0055(10) -0.0306(10) -0.0054(9)
C3 0.0486(13) 0.0449(12) 0.0480(12) -0.0016(10) -0.0046(10) -0.0164(10)
C5 0.0378(11) 0.0356(11) 0.0546(13) 0.0046(9) -0.0137(10) -0.0056(9)
N3 0.0623(14) 0.0648(14) 0.0829(16) 0.0039(12) -0.0149(12) 0.0024(12)
C4 0.0553(14) 0.0447(12) 0.0533(13) 0.0114(10) -0.0176(11) -0.0161(11)
C20 0.0747(17) 0.0463(13) 0.0630(15) 0.0024(11) -0.0418(13) -0.0152(12)
C21 0.0504(14) 0.0550(15) 0.0680(16) 0.0021(12) -0.0209(12) -0.0114(12)
C22 0.0572(16) 0.0548(15) 0.100(2) -0.0076(14) -0.0335(15) -0.0040(12)

loop_
_atom_type_symbol
_atom_type_description
_atom_type_scat_dispersion_real
_atom_type_scat_dispersion_imag
_atom_type_scat_source
C C 0.0181 0.0091 'International Tables Vol C Tables 4.2.6.8 and 6.1.1.4'
H H 0 0 'International Tables Vol C Tables 4.2.6.8 and 6.1.1.4'
N N 0.0311 0.018 'International Tables Vol C Tables 4.2.6.8 and 6.1.1.4'
O O 0.0492 0.0322 'International Tables Vol C Tables 4.2.6.8 and 6.1.1.4'
Mn Mn -0.5299 2.8052 'International Tables Vol C Tables 4.2.6.8 and 6.1.1.4'

loop_
_exptl_crystal_face_index_h
_exptl_crystal_face_index_k
_exptl_crystal_face_index_l
_exptl_crystal_face_perp_dist
-1 -1 0 0.0696
0 5 -5 0.0548
0 -5 5 0.0573
4 4 -4 0.0573
-4 -4 4 0.0647
6 0 0 0.0447
-4 0 4 0.052
5 0 -3 0.0431
0 0 -7 0.0405
0 0 7 0.0339
-3 3 3 0.0301
3 -3 -3 0.0364
-5 0 -5 0.0395
5 0 5 0.034
0 -5 -4 0.0425
0 5 4 0.0369
-4 4 0 0.0379
4 -4 0 0.0503
0 3 6 0.0287
-1 -2 -7 0.0347

loop_
_geom_angle_atom_site_label_1
_geom_angle_atom_site_label_2
_geom_angle_atom_site_label_3
_geom_angle
_geom_angle_site_symmetry_1
_geom_angle_site_symmetry_3
_geom_angle_publ_flag
O2 Mn1 O2 78.35(5) . 2_666 ?
O2 Mn1 O3 92.94(5) . . ?
O2 Mn1 O4 94.88(5) . . ?
O2 Mn1 C7 86.63(6) . . ?
O3 Mn1 O2 81.96(5) . 2_666 ?
O3 Mn1 O4 86.82(5) . . ?
O3 Mn1 C7 179.57(7) . . ?
O1 Mn1 O2 168.38(5) . . ?
O1 Mn1 O2 92.79(5) . 2_666 ?
O1 Mn1 O3 93.24(6) . . ?
O1 Mn1 O4 95.27(6) . . ?
O1 Mn1 C7 87.18(6) . . ?
O4 Mn1 O2 166.53(5) . 2_666 ?
C7 Mn1 O2 97.89(6) . 2_666 ?
C7 Mn1 O4 93.27(6) . . ?
Mn1 O2 Mn1 101.65(5) . 2_666 ?
C10 O2 Mn1 118.23(10) . 2_666 ?
C10 O2 Mn1 125.92(11) . . ?
C16 O3 Mn1 130.39(12) . . ?
C1 O1 Mn1 131.51(12) . . ?
C18 O4 Mn1 126.37(12) . . ?
C7 N2 C15 124.65(14) . . ?
C7 N2 C8 109.76(16) . . ?
C8 N2 C15 125.58(15) . . ?
C7 N1 C6 124.85(15) . . ?
C7 N1 C9 109.53(16) . . ?
C9 N1 C6 125.61(16) . . ?
N2 C7 Mn1 126.16(13) . . ?
N2 C7 N1 105.87(14) . . ?
N1 C7 Mn1 127.96(13) . . ?
C1 C6 N1 119.39(17) . . ?
C5 C6 N1 119.76(17) . . ?
C5 C6 C1 120.85(18) . . ?
C10 C15 N2 120.06(16) . . ?
C14 C15 N2 119.38(16) . . ?
C14 C15 C10 120.55(18) . . ?
O2 C10 C15 123.25(17) . . ?
O2 C10 C11 119.48(16) . . ?
C11 C10 C15 117.26(17) . . ?
O1 C1 C6 124.57(17) . . ?
O1 C1 C2 118.83(17) . . ?
C2 C1 C6 116.58(18) . . ?
C10 C11 H11 119.1 . . ?
C12 C11 C10 121.87(19) . . ?
C12 C11 H11 119.1 . . ?
O3 C16 C19 114.77(17) . . ?
O3 C16 C17 125.50(17) . . ?
C17 C16 C19 119.72(17) . . ?
O4 C18 C17 124.67(17) . . ?
O4 C18 C20 115.89(18) . . ?
C17 C18 C20 119.44(18) . . ?
N1 C9 H9 126.3 . . ?
C8 C9 N1 107.30(16) . . ?
C8 C9 H9 126.3 . . ?
N2 C8 H8 126.2 . . ?
C9 C8 N2 107.53(16) . . ?
C9 C8 H8 126.2 . . ?
C15 C14 H14 119.7 . . ?
C13 C14 C15 120.64(18) . . ?
C13 C14 H14 119.7 . . ?
C1 C2 H2 119 . . ?
C3 C2 C1 122.09(19) . . ?
C3 C2 H2 119 . . ?
C11 C12 H12 120 . . ?
C13 C12 C11 120.0(2) . . ?
C13 C12 H12 120 . . ?
C14 C13 C12 119.66(19) . . ?
C14 C13 H13 120.2 . . ?
C12 C13 H13 120.2 . . ?
C16 C19 H19A 109.5 . . ?
C16 C19 H19B 109.5 . . ?
C16 C19 H19C 109.5 . . ?
H19A C19 H19B 109.5 . . ?
H19A C19 H19C 109.5 . . ?
H19B C19 H19C 109.5 . . ?
C16 C17 C18 125.25(18) . . ?
C16 C17 H17 117.4 . . ?
C18 C17 H17 117.4 . . ?
C2 C3 H3 120 . . ?
C2 C3 C4 120.0(2) . . ?
C4 C3 H3 120 . . ?
C6 C5 H5 119.6 . . ?
C4 C5 C6 120.7(2) . . ?
C4 C5 H5 119.6 . . ?
C3 C4 H4 120.1 . . ?
C5 C4 C3 119.8(2) . . ?
C5 C4 H4 120.1 . . ?
C18 C20 H20A 109.5 . . ?
C18 C20 H20B 109.5 . . ?
C18 C20 H20C 109.5 . . ?
H20A C20 H20B 109.5 . . ?
H20A C20 H20C 109.5 . . ?
H20B C20 H20C 109.5 . . ?
N3 C21 C22 179.2(3) . . ?
C21 C22 H22A 109.5 . . ?
C21 C22 H22B 109.5 . . ?
C21 C22 H22C 109.5 . . ?
H22A C22 H22B 109.5 . . ?
H22A C22 H22C 109.5 . . ?
H22B C22 H22C 109.5 . . ?

loop_
_geom_bond_atom_site_label_1
_geom_bond_atom_site_label_2
_geom_bond_distance
_geom_bond_site_symmetry_2
_geom_bond_publ_flag
Mn1 O2 1.9250(13) . ?
Mn1 O2 2.3608(12) 2_666 ?
Mn1 O3 1.9645(12) . ?
Mn1 O1 1.8795(13) . ?
Mn1 O4 2.1313(13) . ?
Mn1 C7 1.9988(17) . ?
O2 C10 1.349(2) . ?
O3 C16 1.271(2) . ?
O1 C1 1.327(2) . ?
O4 C18 1.261(2) . ?
N2 C7 1.352(2) . ?
N2 C15 1.427(2) . ?
N2 C8 1.388(2) . ?
N1 C7 1.354(2) . ?
N1 C6 1.429(2) . ?
N1 C9 1.394(2) . ?
C6 C1 1.411(3) . ?
C6 C5 1.385(3) . ?
C15 C10 1.407(3) . ?
C15 C14 1.391(3) . ?
C10 C11 1.388(3) . ?
C1 C2 1.403(3) . ?
C11 H11 0.94 . ?
C11 C12 1.382(3) . ?
C16 C19 1.507(3) . ?
C16 C17 1.385(3) . ?
C18 C17 1.404(3) . ?
C18 C20 1.507(3) . ?
C9 H9 0.94 . ?
C9 C8 1.327(3) . ?
C8 H8 0.94 . ?
C14 H14 0.94 . ?
C14 C13 1.370(3) . ?
C2 H2 0.94 . ?
C2 C3 1.375(3) . ?
C12 H12 0.94 . ?
C12 C13 1.381(3) . ?
C13 H13 0.94 . ?
C19 H19A 0.97 . ?
C19 H19B 0.97 . ?
C19 H19C 0.97 . ?
C17 H17 0.94 . ?
C3 H3 0.94 . ?
C3 C4 1.382(3) . ?
C5 H5 0.94 . ?
C5 C4 1.373(3) . ?
N3 C21 1.122(3) . ?
C4 H4 0.94 . ?
C20 H20A 0.97 . ?
C20 H20B 0.97 . ?
C20 H20C 0.97 . ?
C21 C22 1.458(3) . ?
C22 H22A 0.97 . ?
C22 H22B 0.97 . ?
C22 H22C 0.97 . ?

loop_
_geom_hbond_atom_site_label_D
_geom_hbond_atom_site_label_H
_geom_hbond_atom_site_label_A
_geom_hbond_distance_DH
_geom_hbond_distance_HA
_geom_hbond_distance_DA
_geom_hbond_angle_DHA
_geom_hbond_site_symmetry_A
_geom_hbond_publ_flag
C19 H19B O1 0.97 2.57 3.533(2) 169.7 2_566 yes

loop_
_geom_torsion_atom_site_label_1
_geom_torsion_atom_site_label_2
_geom_torsion_atom_site_label_3
_geom_torsion_atom_site_label_4
_geom_torsion
_geom_torsion_site_symmetry_1
_geom_torsion_site_symmetry_2
_geom_torsion_site_symmetry_3
_geom_torsion_site_symmetry_4
_geom_torsion_publ_flag
Mn1 O2 C10 C15 -34.9(2) . . . . ?
Mn1 O2 C10 C15 97.31(17) 2_666 . . . ?
Mn1 O2 C10 C11 -80.98(18) 2_666 . . . ?
Mn1 O2 C10 C11 146.80(14) . . . . ?
Mn1 O3 C16 C19 172.70(13) . . . . ?
Mn1 O3 C16 C17 -8.5(3) . . . . ?
Mn1 O1 C1 C6 -24.1(3) . . . . ?
Mn1 O1 C1 C2 157.49(13) . . . . ?
Mn1 O4 C18 C17 5.5(3) . . . . ?
Mn1 O4 C18 C20 -174.28(14) . . . . ?
O2 Mn1 O1 C1 -73.61(15) 2_666 . . . ?
O2 Mn1 O1 C1 -33.7(3) . . . . ?
O2 C10 C11 C12 179.35(17) . . . . ?
O3 Mn1 O1 C1 -155.71(15) . . . . ?
O3 C16 C17 C18 -0.1(3) . . . . ?
O1 C1 C2 C3 177.66(17) . . . . ?
O4 Mn1 O1 C1 117.19(15) . . . . ?
O4 C18 C17 C16 1.1(4) . . . . ?
N2 C15 C10 O2 -0.9(3) . . . . ?
N2 C15 C10 C11 177.46(16) . . . . ?
N2 C15 C14 C13 -178.35(17) . . . . ?
N1 C6 C1 O1 2.8(3) . . . . ?
N1 C6 C1 C2 -178.74(16) . . . . ?
N1 C6 C5 C4 179.02(17) . . . . ?
N1 C9 C8 N2 0.0(2) . . . . ?
C7 Mn1 O1 C1 24.15(15) . . . . ?
C7 N2 C15 C10 18.4(2) . . . . ?
C7 N2 C15 C14 -162.44(16) . . . . ?
C7 N2 C8 C9 0.1(2) . . . . ?
C7 N1 C6 C1 8.9(2) . . . . ?
C7 N1 C6 C5 -171.52(16) . . . . ?
C7 N1 C9 C8 0.0(2) . . . . ?
C6 N1 C7 Mn1 -1.1(2) . . . . ?
C6 N1 C7 N2 179.57(14) . . . . ?
C6 N1 C9 C8 -179.53(16) . . . . ?
C6 C1 C2 C3 -0.9(3) . . . . ?
C6 C5 C4 C3 0.3(3) . . . . ?
C15 N2 C7 Mn1 -0.6(2) . . . . ?
C15 N2 C7 N1 178.73(14) . . . . ?
C15 N2 C8 C9 -178.74(16) . . . . ?
C15 C10 C11 C12 1.0(3) . . . . ?
C15 C14 C13 C12 0.9(3) . . . . ?
C10 C15 C14 C13 0.8(3) . . . . ?
C10 C11 C12 C13 0.6(3) . . . . ?
C1 C6 C5 C4 -1.4(3) . . . . ?
C1 C2 C3 C4 -0.2(3) . . . . ?
C11 C12 C13 C14 -1.5(3) . . . . ?
C9 N1 C7 Mn1 179.37(12) . . . . ?
C9 N1 C7 N2 0.09(18) . . . . ?
C9 N1 C6 C1 -171.73(16) . . . . ?
C9 N1 C6 C5 7.9(3) . . . . ?
C8 N2 C7 Mn1 -179.39(12) . . . . ?
C8 N2 C7 N1 -0.09(18) . . . . ?
C8 N2 C15 C10 -162.92(16) . . . . ?
C8 N2 C15 C14 16.2(3) . . . . ?
C14 C15 C10 O2 -179.97(16) . . . . ?
C14 C15 C10 C11 -1.6(3) . . . . ?
C2 C3 C4 C5 0.5(3) . . . . ?
C19 C16 C17 C18 178.72(19) . . . . ?
C5 C6 C1 O1 -176.81(17) . . . . ?
C5 C6 C1 C2 1.6(3) . . . . ?
C20 C18 C17 C16 -179.1(2) . . . . ?

loop_
_exptl_oxdiff_crystal_face_indexfrac_h
_exptl_oxdiff_crystal_face_indexfrac_k
_exptl_oxdiff_crystal_face_indexfrac_l
_exptl_oxdiff_crystal_face_x
_exptl_oxdiff_crystal_face_y
_exptl_oxdiff_crystal_face_z
-1 -0.9992 0.0002 0.1783 -0.0381 0.0756
0.0291 4.6809 -4.6987 -0.8426 -0.0167 0.5382
0.0332 -4.6614 4.717 0.8373 0.0165 -0.5464
3.8184 3.9789 -3.5921 -0.9703 -0.233 -0.0654
-3.7807 -3.9871 3.6242 0.9707 0.2331 0.058
6.0904 0.3269 0.0479 -0.4869 -0.382 -0.7855
-4.0525 -0.0447 4.1143 0.621 0.7301 0.2851
4.6892 -0.1026 -3.1864 -0.5831 -0.6878 -0.4324
-0.0024 -0.0011 -7.0006 -0.5313 -0.7722 0.4176
0.0024 0.0011 7.0006 0.5313 0.7722 -0.4176
-2.9948 3.0015 3.0013 0.1424 0.8617 0.3829
2.9948 -3.0015 -3.0013 -0.1424 -0.8617 -0.3829
-4.9982 0.0022 -4.9991 -0.005 -0.2046 0.9555
4.9982 -0.0022 4.9991 0.005 0.2046 -0.9555
-0.0048 -4.9993 -4.0006 0.2131 -0.9789 -0.0406
0.0048 4.9993 4.0006 -0.2131 0.9789 0.0406
-3.9945 4.0014 0.0013 -0.1138 0.7077 0.7491
3.9945 -4.0014 -0.0013 0.1138 -0.7077 -0.7491
0.0041 3.0001 6.0007 0.1454 0.9845 -0.1904
-1.0031 -2 -7.0005 -0.2497 -0.9178 0.4374
